data_1561501
loop_
_publ_author_name
'Yohannan, Jinu P.'
'Vidyasagar, Kanamaluru'

_publ_section_title
;
 Syntheses and structural characterization of non-centrosymmetric
 Na2M2M'S6 (M, M&#x2032;=Ga, In, Si, Ge, Sn, Zn, Cd) sulfides
;
_journal_name_full 'Journal of Solid State Chemistry'
_journal_page_first 147
_journal_page_last 155
_journal_paper_doi 10.1016/j.jssc.2016.03.026
_journal_volume 238
_journal_year 2016
_chemical_formula_sum 'Cd Ge2 Na2 S6'
_chemical_formula_weight 496.01
_space_group_IT_number 9
_space_group_name_Hall 'C -2yc'
_space_group_name_H-M_alt 'C 1 c 1'
_symmetry_cell_setting monoclinic
_symmetry_space_group_name_Hall 'C -2yc'
_symmetry_space_group_name_H-M 'C 1 c 1'
_atom_sites_solution_primary direct
_atom_sites_solution_secondary difmap
_audit_creation_method SHELXL-97
_cell_angle_alpha 90.00
_cell_angle_beta 98.8702(16)
_cell_angle_gamma 90.00
_cell_formula_units_Z 4
_cell_length_a 7.3038(2)
_cell_length_b 12.6573(3)
_cell_length_c 11.5297(3)
_cell_measurement_reflns_used 1839
_cell_measurement_temperature 293(2)
_cell_measurement_theta_max 25.015
_cell_measurement_theta_min 3.219
_cell_volume 1053.13(5)
_computing_cell_refinement APEXII,Bruker,2004
_computing_data_collection APEXII,Bruker,2004
_computing_data_reduction SAINT,Bruker,2004
_computing_molecular_graphics 'ORTEP-3 (Farrugia, 1997)'
_computing_publication_material 'SHELXL-97 (Sheldrick, 1997)'
_computing_structure_refinement 'SHELXL-97 (Sheldrick, 1997)'
_computing_structure_solution 'SHELXS-97 (Sheldrick, 1997)'
_diffrn_ambient_temperature 293(2)
_diffrn_measured_fraction_theta_full 1.000
_diffrn_measured_fraction_theta_max 1.000
_diffrn_measurement_device_type 'Bruker ApexII ccd area detector'
_diffrn_measurement_method 'phi and omega scans'
_diffrn_radiation_monochromator graphite
_diffrn_radiation_source 'fine-focus sealed tube'
_diffrn_radiation_type MoK\a
_diffrn_radiation_wavelength 0.71073
_diffrn_reflns_av_R_equivalents 0.0415
_diffrn_reflns_av_sigmaI/netI 0.0564
_diffrn_reflns_limit_h_max 9
_diffrn_reflns_limit_h_min -9
_diffrn_reflns_limit_k_max 16
_diffrn_reflns_limit_k_min -16
_diffrn_reflns_limit_l_max 14
_diffrn_reflns_limit_l_min -14
_diffrn_reflns_number 6401
_diffrn_reflns_theta_full 27.12
_diffrn_reflns_theta_max 27.12
_diffrn_reflns_theta_min 3.22
_exptl_absorpt_coefficient_mu 8.874
_exptl_absorpt_correction_T_max 0.837
_exptl_absorpt_correction_T_min 0.734
_exptl_absorpt_correction_type multi-scan
_exptl_absorpt_process_details SADABS(Bruker,2004)
_exptl_crystal_colour yellow
_exptl_crystal_density_diffrn 3.128
_exptl_crystal_density_method 'not measured'
_exptl_crystal_description block
_exptl_crystal_F_000 920
_exptl_crystal_size_max 0.04
_exptl_crystal_size_mid 0.03
_exptl_crystal_size_min 0.02
_refine_diff_density_max 0.534
_refine_diff_density_min -0.571
_refine_diff_density_rms 0.143
_refine_ls_abs_structure_details 'Flack H D (1983), Acta Cryst. A39, 876-881'
_refine_ls_abs_structure_Flack 0.027(11)
_refine_ls_extinction_coef 0.0001
_refine_ls_extinction_method SHELXL
_refine_ls_goodness_of_fit_ref 0.942
_refine_ls_matrix_type full
_refine_ls_number_parameters 100
_refine_ls_number_reflns 2200
_refine_ls_number_restraints 2
_refine_ls_restrained_S_all 0.942
_refine_ls_R_factor_all 0.0341
_refine_ls_R_factor_gt 0.0278
_refine_ls_shift/su_max 0.000
_refine_ls_shift/su_mean 0.000
_refine_ls_structure_factor_coef Fsqd
_refine_ls_weighting_details 'calc w=1/[\s^2^(Fo^2^)+(0.0000P)^2^+0.0000P] where P=(Fo^2^+2Fc^2^)/3'
_refine_ls_weighting_scheme calc
_refine_ls_wR_factor_gt 0.0403
_refine_ls_wR_factor_ref 0.0424
_reflns_number_gt 1982
_reflns_number_total 2200
_reflns_threshold_expression >2sigma(I)
_cod_data_source_file JSSC-2016-238-147.cif
_cod_data_source_block Na2Ge2CdS6
_cod_original_sg_symbol_Hall C-2yc
_cod_original_sg_symbol_H-M Cc
_cod_database_code 1561501

loop_
_symmetry_equiv_pos_as_xyz
'x, y, z'
'x, -y, z+1/2'
'x+1/2, y+1/2, z'
'x+1/2, -y+1/2, z+1/2'

loop_
_atom_site_label
_atom_site_type_symbol
_atom_site_fract_x
_atom_site_fract_y
_atom_site_fract_z
_atom_site_U_iso_or_equiv
_atom_site_adp_type
_atom_site_occupancy
_atom_site_symmetry_multiplicity
_atom_site_calc_flag
_atom_site_refinement_flags
_atom_site_disorder_assembly
_atom_site_disorder_group
Na1 Na 0.9667(5) 0.2005(2) 0.3810(3) 0.0488(8) Uani 1 1 d . . .
Na2 Na 0.5695(4) 0.0112(2) 0.5135(3) 0.0458(8) Uani 1 1 d . . .
Ge1 Ge 0.21131(8) 0.02453(5) 0.74671(5) 0.01432(14) Uani 1 1 d . . .
Ge2 Ge 0.02685(8) 0.13736(5) 0.99834(6) 0.01498(15) Uani 1 1 d . . .
Cd1 Cd 0.40129(6) 0.24888(3) 0.22093(5) 0.02126(11) Uani 1 1 d . . .
S1 S 0.2185(2) 0.18711(12) 0.69141(15) 0.0211(4) Uani 1 1 d . . .
S2 S 0.7658(2) 0.15655(13) 0.88151(14) 0.0227(4) Uani 1 1 d . . .
S3 S 0.9553(2) 0.06615(12) 0.16406(14) 0.0186(3) Uani 1 1 d . . .
S4 S 0.6959(2) 0.22036(12) 0.52582(15) 0.0214(4) Uani 1 1 d . . .
S5 S 0.4724(2) 0.05499(12) 0.23741(14) 0.0216(4) Uani 1 1 d . . .
S6 S 0.1803(2) 0.00021(13) 0.93588(14) 0.0234(4) Uani 1 1 d . . .

loop_
_atom_site_aniso_label
_atom_site_aniso_U_11
_atom_site_aniso_U_22
_atom_site_aniso_U_33
_atom_site_aniso_U_23
_atom_site_aniso_U_13
_atom_site_aniso_U_12
Na1 0.0470(19) 0.0394(17) 0.067(2) -0.0057(16) 0.0301(17) -0.0011(15)
Na2 0.041(2) 0.0424(18) 0.055(2) 0.0072(16) 0.0091(16) -0.0075(15)
Ge1 0.0160(3) 0.0117(3) 0.0150(4) -0.0006(3) 0.0016(3) 0.0006(3)
Ge2 0.0141(3) 0.0156(3) 0.0143(4) 0.0001(3) -0.0007(3) -0.0010(3)
Cd1 0.0240(2) 0.0191(2) 0.0199(2) -0.0016(2) 0.00092(18) -0.0047(2)
S1 0.0241(9) 0.0128(8) 0.0277(10) 0.0027(7) 0.0079(7) 0.0010(7)
S2 0.0153(8) 0.0302(9) 0.0206(10) 0.0064(8) -0.0039(7) -0.0016(7)
S3 0.0153(8) 0.0222(8) 0.0185(9) 0.0055(7) 0.0031(7) 0.0032(7)
S4 0.0244(9) 0.0171(8) 0.0209(9) -0.0003(7) -0.0018(7) 0.0059(7)
S5 0.0169(8) 0.0173(8) 0.0296(11) 0.0040(8) 0.0009(7) -0.0029(7)
S6 0.0313(10) 0.0235(9) 0.0162(10) -0.0005(7) 0.0060(8) 0.0042(8)

loop_
_atom_type_symbol
_atom_type_description
_atom_type_scat_dispersion_real
_atom_type_scat_dispersion_imag
_atom_type_scat_source
Na Na 0.0360 0.0250 'International Tables Vol C Tables 4.2.6.8 and 6.1.1.4'
S S 0.1250 0.1230 'International Tables Vol C Tables 4.2.6.8 and 6.1.1.4'
Ge Ge 0.1550 1.8000 'International Tables Vol C Tables 4.2.6.8 and 6.1.1.4'
Cd Cd -0.8080 1.2020 'International Tables Vol C Tables 4.2.6.8 and 6.1.1.4'

loop_
_geom_angle_atom_site_label_1
_geom_angle_atom_site_label_2
_geom_angle_atom_site_label_3
_geom_angle
_geom_angle_site_symmetry_1
_geom_angle_site_symmetry_3
S4 Na1 S2 123.94(12) . 4_554
S4 Na1 S1 89.35(10) . 4_554
S2 Na1 S1 94.49(10) 4_554 4_554
S4 Na1 S6 110.13(12) . 2_654
S2 Na1 S6 99.47(11) 4_554 2_654
S1 Na1 S6 142.95(13) 4_554 2_654
S4 Na1 S3 128.02(12) . .
S2 Na1 S3 106.52(10) 4_554 .
S1 Na1 S3 74.01(9) 4_554 .
S6 Na1 S3 69.15(8) 2_654 .
S4 Na2 S6 111.67(11) . 2_554
S4 Na2 S5 110.59(11) . 2
S6 Na2 S5 84.02(9) 2_554 2
S4 Na2 S2 120.01(11) . 2_554
S6 Na2 S2 109.06(10) 2_554 2_554
S5 Na2 S2 115.77(10) 2 2_554
S4 Na2 S5 84.71(9) . .
S6 Na2 S5 68.84(7) 2_554 .
S5 Na2 S5 152.46(12) 2 .
S2 Na2 S5 71.21(8) 2_554 .
S4 Na2 S3 90.34(9) . 2
S6 Na2 S3 154.16(11) 2_554 2
S5 Na2 S3 75.34(8) 2 2
S2 Na2 S3 67.87(7) 2_554 2
S5 Na2 S3 128.99(11) . 2
S1 Ge1 S5 111.46(7) . 2
S1 Ge1 S6 115.34(7) . .
S5 Ge1 S6 101.82(6) 2 .
S1 Ge1 S3 114.41(7) . 2_455
S5 Ge1 S3 114.62(6) 2 2_455
S6 Ge1 S3 97.94(6) . 2_455
S2 Ge2 S4 114.92(7) 1_455 4_455
S2 Ge2 S6 108.76(7) 1_455 .
S4 Ge2 S6 112.71(7) 4_455 .
S2 Ge2 S3 105.98(6) 1_455 1_456
S4 Ge2 S3 114.14(7) 4_455 1_456
S6 Ge2 S3 98.97(6) . 1_456
S5 Cd1 S1 98.08(5) . 4_554
S5 Cd1 S2 120.45(6) . 4_454
S1 Cd1 S2 114.64(5) 4_554 4_454
S5 Cd1 S4 107.74(5) . 4_454
S1 Cd1 S4 105.11(6) 4_554 4_454
S2 Cd1 S4 109.40(6) 4_454 4_454
Ge1 S1 Cd1 101.63(7) . 4_455
Ge1 S1 Na1 106.17(9) . 4_455
Cd1 S1 Na1 102.42(8) 4_455 4_455
Ge2 S2 Cd1 95.85(6) 1_655 4
Ge2 S2 Na1 132.45(10) 1_655 4_455
Cd1 S2 Na1 94.85(8) 4 4_455
Ge2 S2 Na2 92.71(8) 1_655 2
Cd1 S2 Na2 161.53(9) 4 2
Na1 S2 Na2 91.36(9) 4_455 2
Ge2 S3 Ge1 105.94(6) 1_654 2_654
Ge2 S3 Na1 119.94(9) 1_654 .
Ge1 S3 Na1 91.21(9) 2_654 .
Ge2 S3 Na2 87.86(8) 1_654 2_554
Ge1 S3 Na2 131.75(8) 2_654 2_554
Na1 S3 Na2 121.87(10) . 2_554
Ge2 S4 Cd1 104.28(6) 4_554 4
Ge2 S4 Na1 115.19(10) 4_554 .
Cd1 S4 Na1 99.67(9) 4 .
Ge2 S4 Na2 126.80(9) 4_554 .
Cd1 S4 Na2 109.62(8) 4 .
Na1 S4 Na2 98.22(10) . .
Ge1 S5 Cd1 106.49(7) 2_554 .
Ge1 S5 Na2 104.28(8) 2_554 2_554
Cd1 S5 Na2 106.92(8) . 2_554
Ge1 S5 Na2 86.13(7) 2_554 .
Cd1 S5 Na2 104.83(7) . .
Na2 S5 Na2 141.89(9) 2_554 .
Ge2 S6 Ge1 109.59(7) . .
Ge2 S6 Na2 117.52(9) . 2
Ge1 S6 Na2 93.83(9) . 2
Ge2 S6 Na1 116.99(9) . 2_455
Ge1 S6 Na1 92.19(9) . 2_455
Na2 S6 Na1 119.00(10) 2 2_455

loop_
_geom_bond_atom_site_label_1
_geom_bond_atom_site_label_2
_geom_bond_distance
_geom_bond_site_symmetry_2
Na1 S4 2.789(3) .
Na1 S2 2.836(4) 4_554
Na1 S1 2.978(4) 4_554
Na1 S6 2.997(4) 2_654
Na1 S3 3.015(4) .
Na2 S4 2.800(3) .
Na2 S6 2.849(3) 2_554
Na2 S5 2.905(4) 2
Na2 S2 3.091(4) 2_554
Na2 S5 3.201(4) .
Na2 S3 3.225(3) 2
Ge1 S1 2.1574(16) .
Ge1 S5 2.1732(16) 2
Ge1 S6 2.2483(17) .
Ge1 S3 2.2745(16) 2_455
Ge2 S2 2.1715(16) 1_455
Ge2 S4 2.1790(16) 4_455
Ge2 S6 2.2444(17) .
Ge2 S3 2.2460(17) 1_456
Cd1 S5 2.5095(16) .
Cd1 S1 2.5263(17) 4_554
Cd1 S2 2.5307(17) 4_454
Cd1 S4 2.5341(18) 4_454
S1 Cd1 2.5263(17) 4_455
S1 Na1 2.978(4) 4_455
S2 Ge2 2.1715(16) 1_655
S2 Cd1 2.5307(17) 4
S2 Na1 2.836(4) 4_455
S2 Na2 3.091(4) 2
S3 Ge2 2.2460(17) 1_654
S3 Ge1 2.2745(16) 2_654
S3 Na2 3.225(3) 2_554
S4 Ge2 2.1790(16) 4_554
S4 Cd1 2.5341(18) 4
S5 Ge1 2.1732(16) 2_554
S5 Na2 2.905(4) 2_554
S6 Na2 2.849(3) 2
S6 Na1 2.997(4) 2_455
